data_4101997
loop_
_publ_author_name
'Jason B. Benedict'
'Philip Coppens'

_publ_section_title
;
 The Crystalline Nanocluster Phase as a Medium for Structural and
 Spectroscopic Studies of Light Absorption of Photosensitizer Dyes on
 Semiconductor Surfaces
;
_journal_name_full 'Journal of the American Chemical Society'
_journal_page_first 2938
_journal_page_last 2944
_journal_paper_doi 10.1021/ja909600w
_journal_volume 132
_journal_year 2010
_chemical_formula_moiety 'C54 H66 N6 O24 Ti6, 2(C7 H8)'
_chemical_formula_sum 'C68 H82 N6 O24 Ti6'
_chemical_formula_weight 1654.80
_chemical_name_systematic
;
 ?
;
_space_group_IT_number 148
_symmetry_cell_setting trigonal
_symmetry_space_group_name_Hall '-R 3'
_symmetry_space_group_name_H-M 'R -3 :H'
_atom_sites_solution_hydrogens geom
_atom_sites_solution_primary direct
_atom_sites_solution_secondary difmap
_audit_creation_method SHELXL-97
_cell_angle_alpha 90.00
_cell_angle_beta 90.00
_cell_angle_gamma 120.00
_cell_formula_units_Z 9
_cell_length_a 29.6492(16)
_cell_length_b 29.6492(16)
_cell_length_c 26.4727(15)
_cell_measurement_reflns_used 350
_cell_measurement_temperature 90(2)
_cell_measurement_theta_max 27.48
_cell_measurement_theta_min 1.10
_cell_volume 20153.7(19)
_computing_structure_refinement 'SHELXL-97 (Sheldrick, 1997)'
_diffrn_ambient_temperature 90(2)
_diffrn_measured_fraction_theta_full 1.000
_diffrn_measured_fraction_theta_max 1.000
_diffrn_radiation_monochromator graphite
_diffrn_radiation_source 'fine-focus sealed tube'
_diffrn_radiation_type MoK\a
_diffrn_radiation_wavelength 0.71073
_diffrn_reflns_av_R_equivalents 0.0640
_diffrn_reflns_av_sigmaI/netI 0.0293
_diffrn_reflns_limit_h_max 38
_diffrn_reflns_limit_h_min -38
_diffrn_reflns_limit_k_max 38
_diffrn_reflns_limit_k_min -38
_diffrn_reflns_limit_l_max 34
_diffrn_reflns_limit_l_min -34
_diffrn_reflns_number 115928
_diffrn_reflns_theta_full 27.48
_diffrn_reflns_theta_max 27.48
_diffrn_reflns_theta_min 1.10
_exptl_absorpt_coefficient_mu 0.576
_exptl_absorpt_correction_T_max 0.8936
_exptl_absorpt_correction_T_min 0.8936
_exptl_absorpt_correction_type multi-scan
_exptl_absorpt_process_details SADABS
_exptl_crystal_colour colorless
_exptl_crystal_density_diffrn 1.227
_exptl_crystal_density_method 'not measured'
_exptl_crystal_description cut-block
_exptl_crystal_F_000 7704
_exptl_crystal_size_max 0.20
_exptl_crystal_size_mid 0.20
_exptl_crystal_size_min 0.20
_refine_diff_density_max 1.672
_refine_diff_density_min -0.909
_refine_diff_density_rms 0.165
_refine_ls_extinction_method none
_refine_ls_goodness_of_fit_ref 1.126
_refine_ls_hydrogen_treatment riding
_refine_ls_matrix_type full
_refine_ls_number_parameters 516
_refine_ls_number_reflns 10274
_refine_ls_number_restraints 42
_refine_ls_restrained_S_all 1.129
_refine_ls_R_factor_all 0.0808
_refine_ls_R_factor_gt 0.0511
_refine_ls_shift/su_max 0.017
_refine_ls_shift/su_mean 0.001
_refine_ls_structure_factor_coef Fsqd
_refine_ls_weighting_details 'calc w=1/[\s^2^(Fo^2^)+(0.0866P)^2^+99.7388P] where P=(Fo^2^+2Fc^2^)/3'
_refine_ls_weighting_scheme calc
_refine_ls_wR_factor_gt 0.1491
_refine_ls_wR_factor_ref 0.1794
_reflns_number_gt 7695
_reflns_number_total 10274
_reflns_threshold_expression >2sigma(I)
_cod_data_source_file ja909600w_si_005.cif
_cod_data_source_block 'data_0m'
_cod_original_sg_symbol_H-M 'R -3'
_cod_database_code 4101997

loop_
_symmetry_equiv_pos_as_xyz
'x, y, z'
'-y, x-y, z'
'-x+y, -x, z'
'x+2/3, y+1/3, z+1/3'
'-y+2/3, x-y+1/3, z+1/3'
'-x+y+2/3, -x+1/3, z+1/3'
'x+1/3, y+2/3, z+2/3'
'-y+1/3, x-y+2/3, z+2/3'
'-x+y+1/3, -x+2/3, z+2/3'
'-x, -y, -z'
'y, -x+y, -z'
'x-y, x, -z'
'-x+2/3, -y+1/3, -z+1/3'
'y+2/3, -x+y+1/3, -z+1/3'
'x-y+2/3, x+1/3, -z+1/3'
'-x+1/3, -y+2/3, -z+2/3'
'y+1/3, -x+y+2/3, -z+2/3'
'x-y+1/3, x+2/3, -z+2/3'

loop_
_atom_site_label
_atom_site_type_symbol
_atom_site_fract_x
_atom_site_fract_y
_atom_site_fract_z
_atom_site_U_iso_or_equiv
_atom_site_adp_type
_atom_site_occupancy
_atom_site_symmetry_multiplicity
_atom_site_calc_flag
_atom_site_refinement_flags
_atom_site_disorder_assembly
_atom_site_disorder_group
C1 C 0.98764(12) 0.21985(13) 0.72758(11) 0.0242(6) Uani 1 1 d . . .
C2 C 1.04075(13) 0.23835(15) 0.74911(13) 0.0318(7) Uani 1 1 d . . .
C3 C 1.06593(19) 0.2847(2) 0.7745(2) 0.0701(18) Uani 1 1 d . . .
H3 H 1.0500 0.3054 0.7788 0.084 Uiso 1 1 calc R . .
C4 C 1.1148(3) 0.3008(3) 0.7939(3) 0.113(3) Uani 1 1 d . . .
H4 H 1.1321 0.3332 0.8112 0.136 Uiso 1 1 calc R . .
C5 C 1.11420(17) 0.2287(2) 0.7654(2) 0.0588(14) Uani 1 1 d . . .
H5 H 1.1306 0.2083 0.7622 0.071 Uiso 1 1 calc R . .
C6 C 1.06539(14) 0.20993(16) 0.74415(16) 0.0404(9) Uani 1 1 d . . .
H6 H 1.0492 0.1778 0.7264 0.048 Uiso 1 1 calc R . .
C7 C 0.95410(11) 0.17013(12) 0.57287(12) 0.0224(6) Uani 1 1 d . . .
C8 C 0.99799(12) 0.17374(12) 0.54249(12) 0.0256(6) Uani 1 1 d . . .
C9 C 1.03041(17) 0.1578(2) 0.56261(16) 0.0554(13) Uani 1 1 d . . .
H9 H 1.0257 0.1447 0.5961 0.066 Uiso 1 1 calc R . .
C10 C 1.0705(2) 0.1613(3) 0.5323(2) 0.083(2) Uani 1 1 d . . .
H10 H 1.0932 0.1507 0.5463 0.100 Uiso 1 1 calc R . .
C11 C 1.04723(13) 0.19404(13) 0.46632(13) 0.0288(7) Uani 1 1 d . . .
H11 H 1.0527 0.2067 0.4326 0.035 Uiso 1 1 calc R . .
C12 C 1.00685(12) 0.19244(12) 0.49353(12) 0.0256(6) Uani 1 1 d . . .
H12 H 0.9853 0.2041 0.4788 0.031 Uiso 1 1 calc R . .
C13 C 0.79900(12) 0.11640(12) 0.51066(11) 0.0222(6) Uani 1 1 d . . .
C14 C 0.78714(13) 0.09748(13) 0.45712(12) 0.0267(6) Uani 1 1 d . . .
C15 C 0.74387(13) 0.05013(13) 0.44550(13) 0.0287(7) Uani 1 1 d . . .
H15 H 0.7198 0.0298 0.4712 0.034 Uiso 1 1 calc R . .
C16 C 0.73596(16) 0.03270(14) 0.39592(14) 0.0359(8) Uani 1 1 d . . .
H16 H 0.7059 0.0002 0.3884 0.043 Uiso 1 1 calc R . .
C17 C 0.8093(2) 0.1048(2) 0.37023(17) 0.077(2) Uani 1 1 d . . .
H17 H 0.8325 0.1245 0.3438 0.093 Uiso 1 1 calc R . .
C18 C 0.82041(19) 0.12555(17) 0.41825(14) 0.0548(13) Uani 1 1 d . . .
H18 H 0.8504 0.1585 0.4245 0.066 Uiso 1 1 calc R . .
C19 C 0.8957(3) 0.0357(2) 0.6928(3) 0.091(2) Uani 1 1 d . . .
H19 H 0.8759 0.0186 0.7243 0.109 Uiso 1 1 calc R . .
C20 C 0.8692(6) -0.0047(3) 0.6580(3) 0.174(6) Uani 1 1 d . . .
H20A H 0.8329 -0.0129 0.6556 0.262 Uiso 1 1 calc R . .
H20B H 0.8703 -0.0356 0.6692 0.262 Uiso 1 1 calc R . .
H20C H 0.8858 0.0063 0.6248 0.262 Uiso 1 1 calc R . .
C21 C 0.9485(3) 0.0554(3) 0.7103(5) 0.173(6) Uani 1 1 d . . .
H21A H 0.9729 0.0783 0.6845 0.260 Uiso 1 1 calc R . .
H21B H 0.9544 0.0262 0.7166 0.260 Uiso 1 1 calc R . .
H21C H 0.9539 0.0750 0.7416 0.260 Uiso 1 1 calc R . .
C22 C 0.9648(2) 0.35556(17) 0.6940(2) 0.0715(17) Uani 1 1 d . . .
H22 H 0.9909 0.3549 0.6706 0.086 Uiso 1 1 calc R . .
C23 C 0.9902(2) 0.3744(2) 0.7460(3) 0.097(3) Uani 1 1 d . . .
H23A H 0.9664 0.3789 0.7683 0.146 Uiso 1 1 calc R . .
H23B H 1.0227 0.4077 0.7422 0.146 Uiso 1 1 calc R . .
H23C H 0.9979 0.3486 0.7605 0.146 Uiso 1 1 calc R . .
C24 C 0.9488(5) 0.3901(2) 0.6736(3) 0.201(7) Uani 1 1 d . . .
H24A H 0.9197 0.3709 0.6502 0.301 Uiso 1 1 calc R . .
H24B H 0.9780 0.4185 0.6556 0.301 Uiso 1 1 calc R . .
H24C H 0.9376 0.4044 0.7012 0.301 Uiso 1 1 calc R . .
C25 C 0.88486(16) 0.30431(14) 0.55217(15) 0.0371(8) Uani 1 1 d . . .
H25 H 0.8783 0.3189 0.5836 0.044 Uiso 1 1 calc R . .
C26 C 0.8388(2) 0.2868(3) 0.5178(2) 0.0756(17) Uani 1 1 d . . .
H26A H 0.8448 0.2729 0.4865 0.113 Uiso 1 1 calc R . .
H26B H 0.8340 0.3164 0.5098 0.113 Uiso 1 1 calc R . .
H26C H 0.8075 0.2596 0.5345 0.113 Uiso 1 1 calc R . .
C27 C 0.9359(2) 0.34505(17) 0.5298(2) 0.0669(16) Uani 1 1 d . . .
H27A H 0.9640 0.3538 0.5541 0.100 Uiso 1 1 calc R . .
H27B H 0.9340 0.3764 0.5219 0.100 Uiso 1 1 calc R . .
H27C H 0.9428 0.3315 0.4988 0.100 Uiso 1 1 calc R . .
C28 C 1.0757(14) 0.4847(16) 0.5913(12) 0.29(2) Uani 0.525(6) 1 d PU A 1
H28A H 1.0392 0.4570 0.5888 0.439 Uiso 0.525(6) 1 calc PR A 1
H28B H 1.0963 0.4792 0.5657 0.439 Uiso 0.525(6) 1 calc PR A 1
H28C H 1.0782 0.5185 0.5857 0.439 Uiso 0.525(6) 1 calc PR A 1
C29 C 1.0942(8) 0.4838(10) 0.6379(8) 0.32(2) Uani 0.525(6) 1 d PGU A 1
C30 C 1.1011(8) 0.4409(7) 0.6428(9) 0.206(15) Uani 0.525(6) 1 d PGU A 1
H30 H 1.0874 0.4142 0.6179 0.247 Uiso 0.525(6) 1 calc PR A 1
C31 C 1.1280(9) 0.4371(7) 0.6840(11) 0.255(18) Uani 0.525(6) 1 d PGU A 1
H31 H 1.1327 0.4078 0.6873 0.306 Uiso 0.525(6) 1 calc PR A 1
C32 C 1.1481(8) 0.4761(11) 0.7204(8) 0.30(2) Uani 0.525(6) 1 d PGU A 1
H32 H 1.1664 0.4735 0.7486 0.361 Uiso 0.525(6) 1 calc PR A 1
C33 C 1.1412(8) 0.5190(8) 0.7155(8) 0.30(2) Uani 0.525(6) 1 d PGU A 1
H33 H 1.1549 0.5456 0.7404 0.362 Uiso 0.525(6) 1 calc PR A 1
C34 C 1.1143(9) 0.5228(7) 0.6743(9) 0.225(16) Uani 0.525(6) 1 d PGU A 1
H34 H 1.1096 0.5521 0.6710 0.270 Uiso 0.525(6) 1 calc PR A 1
C35 C 0.9541(6) 0.1627(6) 0.8548(5) 0.084(4) Uani 0.475(6) 1 d P A 2
H35A H 0.9402 0.1626 0.8212 0.126 Uiso 0.475(6) 1 calc PR A 2
H35B H 0.9788 0.1986 0.8648 0.126 Uiso 0.475(6) 1 calc PR A 2
H35C H 0.9255 0.1471 0.8792 0.126 Uiso 0.475(6) 1 calc PR A 2
C36 C 1.0181(10) 0.1442(9) 0.8907(7) 0.32(3) Uani 0.475(6) 1 d PG A 2
H36 H 1.0202 0.1652 0.9186 0.390 Uiso 0.475(6) 1 calc PR A 2
C37 C 0.9808(6) 0.1324(6) 0.8534(6) 0.111(6) Uani 0.475(6) 1 d PG A 2
C38 C 0.9778(6) 0.1015(6) 0.8125(6) 0.164(10) Uani 0.475(6) 1 d PG A 2
H38 H 0.9523 0.0935 0.7871 0.197 Uiso 0.475(6) 1 calc PR A 2
C39 C 1.0121(8) 0.0825(8) 0.8089(7) 0.231(17) Uani 0.475(6) 1 d PG A 2
H39 H 1.0100 0.0614 0.7810 0.278 Uiso 0.475(6) 1 calc PR A 2
C40 C 1.0494(8) 0.0943(10) 0.8462(10) 0.30(3) Uani 0.475(6) 1 d PG A 2
H40 H 1.0728 0.0813 0.8438 0.357 Uiso 0.475(6) 1 calc PR A 2
C41 C 1.0524(10) 0.1251(11) 0.8871(10) 0.63(9) Uani 0.475(6) 1 d PG A 2
H41 H 1.0779 0.1332 0.9126 0.752 Uiso 0.475(6) 1 calc PR A 2
N1 N 1.13924(19) 0.2733(2) 0.7897(2) 0.092(2) Uani 1 1 d . . .
N2 N 1.07879(14) 0.17871(17) 0.48499(14) 0.0526(10) Uani 1 1 d . . .
N3 N 0.76823(17) 0.05908(14) 0.35845(13) 0.0568(11) Uani 1 1 d . . .
O1 O 0.96523(8) 0.17569(9) 0.70682(8) 0.0248(5) Uani 1 1 d . . .
O2 O 0.96880(8) 0.24934(8) 0.73249(8) 0.0235(4) Uani 1 1 d . . .
O3 O 0.94469(8) 0.14656(8) 0.61446(8) 0.0232(4) Uani 1 1 d . . .
O4 O 0.93013(8) 0.19206(8) 0.55562(8) 0.0237(4) Uani 1 1 d . . .
O5 O 0.83827(8) 0.16059(8) 0.51847(8) 0.0234(4) Uani 1 1 d . . .
O6 O 0.89760(8) 0.24701(8) 0.78910(8) 0.0227(4) Uani 1 1 d . . .
O7 O 0.86593(8) 0.15561(8) 0.72624(8) 0.0205(4) Uani 1 1 d . . .
O8 O 0.90624(8) 0.21301(8) 0.64891(8) 0.0209(4) Uani 1 1 d . . .
O9 O 0.84203(8) 0.12091(8) 0.62054(8) 0.0205(4) Uani 1 1 d . . .
O10 O 0.88350(9) 0.07560(9) 0.68718(9) 0.0269(5) Uani 1 1 d . . .
O11 O 0.92232(8) 0.30446(8) 0.69862(8) 0.0252(5) Uani 1 1 d . . .
O12 O 0.88911(8) 0.26025(8) 0.56556(8) 0.0245(4) Uani 1 1 d . . .
Ti1 Ti 0.89387(2) 0.13812(2) 0.67114(2) 0.01915(14) Uani 1 1 d . . .
Ti2 Ti 0.89686(2) 0.23766(2) 0.71201(2) 0.01891(14) Uani 1 1 d . . .
Ti3 Ti 0.87005(2) 0.19708(2) 0.58659(2) 0.01917(14) Uani 1 1 d . . .

loop_
_atom_site_aniso_label
_atom_site_aniso_U_11
_atom_site_aniso_U_22
_atom_site_aniso_U_33
_atom_site_aniso_U_23
_atom_site_aniso_U_13
_atom_site_aniso_U_12
C1 0.0201(14) 0.0323(16) 0.0214(14) -0.0032(12) -0.0014(11) 0.0141(13)
C2 0.0250(16) 0.046(2) 0.0294(17) -0.0146(15) -0.0101(13) 0.0211(15)
C3 0.057(3) 0.079(3) 0.100(4) -0.065(3) -0.054(3) 0.053(3)
C4 0.081(4) 0.117(5) 0.185(7) -0.119(5) -0.101(5) 0.081(4)
C5 0.042(2) 0.070(3) 0.083(3) -0.043(3) -0.032(2) 0.042(2)
C6 0.0290(18) 0.048(2) 0.051(2) -0.0206(18) -0.0143(16) 0.0245(17)
C7 0.0163(13) 0.0207(14) 0.0267(15) -0.0060(11) -0.0020(11) 0.0066(11)
C8 0.0175(14) 0.0261(15) 0.0291(16) -0.0041(12) 0.0020(12) 0.0079(12)
C9 0.042(2) 0.106(4) 0.039(2) 0.028(2) 0.0165(18) 0.052(3)
C10 0.066(3) 0.168(6) 0.063(3) 0.055(4) 0.038(3) 0.095(4)
C11 0.0263(16) 0.0234(15) 0.0339(17) 0.0008(13) 0.0076(13) 0.0102(13)
C12 0.0215(15) 0.0203(14) 0.0318(16) -0.0012(12) 0.0034(12) 0.0079(12)
C13 0.0228(14) 0.0227(14) 0.0243(15) -0.0016(11) -0.0045(11) 0.0139(12)
C14 0.0311(16) 0.0253(15) 0.0241(15) -0.0017(12) -0.0040(13) 0.0144(13)
C15 0.0323(17) 0.0253(16) 0.0303(16) -0.0007(13) -0.0079(13) 0.0158(14)
C16 0.047(2) 0.0254(17) 0.0330(18) -0.0033(14) -0.0142(16) 0.0160(16)
C17 0.094(4) 0.050(3) 0.027(2) -0.0061(19) 0.008(2) -0.010(3)
C18 0.059(3) 0.038(2) 0.0264(19) -0.0046(16) 0.0035(18) -0.006(2)
C19 0.089(4) 0.059(3) 0.157(7) -0.020(4) -0.034(4) 0.061(3)
C20 0.392(18) 0.125(7) 0.101(6) -0.057(5) -0.080(8) 0.200(11)
C21 0.089(6) 0.102(6) 0.360(17) 0.038(8) -0.048(8) 0.072(5)
C22 0.072(3) 0.024(2) 0.093(4) 0.010(2) 0.032(3) 0.005(2)
C23 0.066(4) 0.035(3) 0.160(7) -0.012(3) -0.059(4) 0.003(3)
C24 0.378(17) 0.035(3) 0.137(7) -0.013(4) -0.161(10) 0.065(6)
C25 0.048(2) 0.0312(18) 0.043(2) 0.0080(15) 0.0127(17) 0.0280(17)
C26 0.081(4) 0.099(5) 0.072(4) 0.021(3) -0.011(3) 0.065(4)
C27 0.077(4) 0.031(2) 0.098(4) 0.025(2) 0.043(3) 0.031(2)
C28 0.24(3) 0.32(4) 0.22(3) 0.05(3) -0.11(3) 0.06(3)
C29 0.27(4) 0.28(4) 0.35(4) 0.09(4) 0.20(3) 0.09(3)
C30 0.18(2) 0.124(18) 0.19(2) -0.019(17) 0.06(2) -0.019(15)
C31 0.14(2) 0.27(3) 0.22(3) -0.11(2) 0.07(2) -0.004(19)
C32 0.21(3) 0.36(4) 0.22(3) -0.09(3) 0.12(2) 0.06(3)
C33 0.34(4) 0.28(4) 0.32(4) -0.06(3) 0.08(3) 0.18(3)
C34 0.18(2) 0.23(3) 0.122(17) -0.054(18) 0.051(17) -0.003(19)
C35 0.104(11) 0.107(11) 0.078(9) 0.011(8) 0.017(8) 0.081(10)
C36 0.53(7) 0.49(7) 0.25(4) -0.13(4) -0.18(4) 0.48(7)
C37 0.143(16) 0.087(11) 0.125(14) -0.009(10) -0.047(12) 0.074(11)
C38 0.18(2) 0.131(19) 0.23(3) 0.043(19) 0.04(2) 0.112(19)
C39 0.25(4) 0.30(4) 0.27(4) 0.05(3) 0.04(3) 0.23(4)
C40 0.18(3) 0.34(6) 0.42(6) 0.00(5) -0.15(4) 0.17(4)
C41 1.3(2) 0.52(10) 0.37(7) -0.34(8) -0.53(12) 0.67(15)
N1 0.065(3) 0.108(4) 0.136(5) -0.090(4) -0.072(3) 0.068(3)
N2 0.044(2) 0.083(3) 0.049(2) 0.0240(19) 0.0238(16) 0.045(2)
N3 0.075(3) 0.0381(19) 0.0284(17) -0.0051(14) -0.0069(17) 0.0070(18)
O1 0.0194(10) 0.0285(11) 0.0275(11) -0.0035(9) -0.0031(8) 0.0128(9)
O2 0.0172(10) 0.0266(11) 0.0266(11) -0.0031(9) -0.0013(8) 0.0107(9)
O3 0.0192(10) 0.0250(11) 0.0255(11) -0.0027(8) 0.0011(8) 0.0112(9)
O4 0.0199(10) 0.0250(11) 0.0256(11) -0.0028(8) 0.0015(8) 0.0109(9)
O5 0.0228(11) 0.0232(11) 0.0236(10) -0.0019(8) -0.0013(8) 0.0112(9)
O6 0.0209(10) 0.0231(10) 0.0240(11) -0.0021(8) -0.0007(8) 0.0109(9)
O7 0.0190(10) 0.0212(10) 0.0221(10) -0.0011(8) -0.0008(8) 0.0107(8)
O8 0.0166(10) 0.0194(10) 0.0246(10) -0.0004(8) 0.0014(8) 0.0075(8)
O9 0.0181(10) 0.0199(10) 0.0237(10) -0.0028(8) -0.0005(8) 0.0098(8)
O10 0.0265(11) 0.0233(11) 0.0351(12) 0.0005(9) -0.0005(9) 0.0155(9)
O11 0.0226(11) 0.0210(11) 0.0296(11) -0.0002(9) -0.0007(9) 0.0090(9)
O12 0.0257(11) 0.0206(10) 0.0266(11) 0.0014(8) 0.0015(9) 0.0112(9)
Ti1 0.0168(3) 0.0194(3) 0.0222(3) -0.00148(19) 0.00009(19) 0.0098(2)
Ti2 0.0157(2) 0.0179(3) 0.0222(3) -0.00136(19) -0.00025(19) 0.0077(2)
Ti3 0.0171(3) 0.0179(3) 0.0216(3) -0.00036(19) 0.00118(19) 0.0081(2)

loop_
_atom_type_symbol
_atom_type_description
_atom_type_scat_dispersion_real
_atom_type_scat_dispersion_imag
_atom_type_scat_source
C C 0.0033 0.0016 'International Tables Vol C Tables 4.2.6.8 and 6.1.1.4'
H H 0.0000 0.0000 'International Tables Vol C Tables 4.2.6.8 and 6.1.1.4'
N N 0.0061 0.0033 'International Tables Vol C Tables 4.2.6.8 and 6.1.1.4'
O O 0.0106 0.0060 'International Tables Vol C Tables 4.2.6.8 and 6.1.1.4'
Ti Ti 0.2776 0.4457 'International Tables Vol C Tables 4.2.6.8 and 6.1.1.4'

loop_
_geom_angle_atom_site_label_1
_geom_angle_atom_site_label_2
_geom_angle_atom_site_label_3
_geom_angle
_geom_angle_site_symmetry_1
_geom_angle_site_symmetry_3
_geom_angle_publ_flag
O2 C1 O1 125.5(3) . . ?
O2 C1 C2 117.2(3) . . ?
O1 C1 C2 117.3(3) . . ?
C3 C2 C6 118.3(3) . . ?
C3 C2 C1 120.0(3) . . ?
C6 C2 C1 121.7(3) . . ?
C2 C3 C4 118.7(4) . . ?
N1 C4 C3 123.7(5) . . ?
N1 C5 C6 123.7(4) . . ?
C2 C6 C5 119.0(4) . . ?
O3 C7 O4 125.2(3) . . ?
O3 C7 C8 117.2(3) . . ?
O4 C7 C8 117.7(3) . . ?
C9 C8 C12 118.5(3) . . ?
C9 C8 C7 120.2(3) . . ?
C12 C8 C7 121.3(3) . . ?
C8 C9 C10 117.9(4) . . ?
N2 C10 C9 123.8(4) . . ?
N2 C11 C12 123.0(3) . . ?
C11 C12 C8 119.5(3) . . ?
O6 C13 O5 125.3(3) 13_656 . ?
O6 C13 C14 116.9(3) 13_656 . ?
O5 C13 C14 117.8(3) . . ?
C18 C14 C15 117.9(3) . . ?
C18 C14 C13 121.1(3) . . ?
C15 C14 C13 121.0(3) . . ?
C14 C15 C16 119.1(3) . . ?
N3 C16 C15 123.4(3) . . ?
N3 C17 C18 124.4(4) . . ?
C17 C18 C14 118.6(4) . . ?
C20 C19 O10 112.2(6) . . ?
C20 C19 C21 126.1(8) . . ?
O10 C19 C21 112.0(5) . . ?
O11 C22 C24 111.4(6) . . ?
O11 C22 C23 109.0(4) . . ?
C24 C22 C23 110.9(5) . . ?
O12 C25 C26 108.5(4) . . ?
O12 C25 C27 108.7(3) . . ?
C26 C25 C27 114.4(4) . . ?
C28 C29 C30 110(3) . . ?
C28 C29 C34 129(3) . . ?
C30 C29 C34 120.0 . . ?
C31 C30 C29 120.0 . . ?
C30 C31 C32 120.0 . . ?
C33 C32 C31 120.0 . . ?
C32 C33 C34 120.0 . . ?
C33 C34 C29 120.0 . . ?
C37 C36 C41 120.0 . . ?
C36 C37 C38 120.0 . . ?
C36 C37 C35 115.7(12) . . ?
C38 C37 C35 123.0(11) . . ?
C39 C38 C37 120.0 . . ?
C38 C39 C40 120.0 . . ?
C41 C40 C39 120.0 . . ?
C40 C41 C36 120.0 . . ?
C5 N1 C4 116.5(4) . . ?
C11 N2 C10 117.4(3) . . ?
C16 N3 C17 116.6(4) . . ?
C1 O1 Ti1 128.8(2) . . ?
C1 O2 Ti2 129.8(2) . . ?
C7 O3 Ti1 130.8(2) . . ?
C7 O4 Ti3 129.1(2) . . ?
C13 O5 Ti3 128.9(2) . . ?
C13 O6 Ti2 130.5(2) 13_656 . ?
Ti1 O7 Ti3 133.97(11) . 13_656 ?
Ti1 O7 Ti2 100.27(9) . . ?
Ti3 O7 Ti2 100.04(9) 13_656 . ?
Ti3 O8 Ti2 133.49(11) . . ?
Ti3 O8 Ti1 101.46(9) . . ?
Ti2 O8 Ti1 100.07(9) . . ?
Ti2 O9 Ti1 134.71(12) 13_656 . ?
Ti2 O9 Ti3 100.68(9) 13_656 . ?
Ti1 O9 Ti3 100.04(9) . . ?
C19 O10 Ti1 157.1(4) . . ?
C22 O11 Ti2 150.9(3) . . ?
C25 O12 Ti3 158.9(2) . . ?
O10 Ti1 O7 103.49(10) . . ?
O10 Ti1 O9 101.14(10) . . ?
O7 Ti1 O9 102.26(9) . . ?
O10 Ti1 O3 92.03(10) . . ?
O7 Ti1 O3 159.23(9) . . ?
O9 Ti1 O3 87.90(9) . . ?
O10 Ti1 O1 92.85(10) . . ?
O7 Ti1 O1 88.29(9) . . ?
O9 Ti1 O1 159.84(9) . . ?
O3 Ti1 O1 77.08(9) . . ?
O10 Ti1 O8 177.92(10) . . ?
O7 Ti1 O8 78.33(8) . . ?
O9 Ti1 O8 77.40(8) . . ?
O3 Ti1 O8 86.44(8) . . ?
O1 Ti1 O8 88.19(8) . . ?
O10 Ti1 Ti2 144.97(8) . . ?
O7 Ti1 Ti2 43.27(6) . . ?
O9 Ti1 Ti2 97.79(6) . . ?
O3 Ti1 Ti2 117.98(6) . . ?
O1 Ti1 Ti2 78.05(6) . . ?
O8 Ti1 Ti2 37.06(6) . . ?
O10 Ti1 Ti3 141.79(8) . . ?
O7 Ti1 Ti3 98.50(7) . . ?
O9 Ti1 Ti3 43.12(6) . . ?
O3 Ti1 Ti3 76.46(6) . . ?
O1 Ti1 Ti3 118.88(7) . . ?
O8 Ti1 Ti3 36.38(6) . . ?
Ti2 Ti1 Ti3 67.995(18) . . ?
O11 Ti2 O9 102.19(10) . 13_656 ?
O11 Ti2 O8 101.08(10) . . ?
O9 Ti2 O8 102.31(9) 13_656 . ?
O11 Ti2 O2 92.19(10) . . ?
O9 Ti2 O2 160.48(9) 13_656 . ?
O8 Ti2 O2 87.56(9) . . ?
O11 Ti2 O6 94.49(10) . . ?
O9 Ti2 O6 88.63(9) 13_656 . ?
O8 Ti2 O6 158.50(9) . . ?
O2 Ti2 O6 77.03(8) . . ?
O11 Ti2 O7 178.44(9) . . ?
O9 Ti2 O7 78.04(8) 13_656 . ?
O8 Ti2 O7 77.37(8) . . ?
O2 Ti2 O7 87.95(8) . . ?
O6 Ti2 O7 87.06(8) . . ?
O11 Ti2 Ti1 142.10(8) . . ?
O9 Ti2 Ti1 98.05(6) 13_656 . ?
O8 Ti2 Ti1 42.87(6) . . ?
O2 Ti2 Ti1 77.64(6) . . ?
O6 Ti2 Ti1 117.85(6) . . ?
O7 Ti2 Ti1 36.46(5) . . ?
O11 Ti2 Ti3 143.55(8) . 13_656 ?
O9 Ti2 Ti3 43.06(6) 13_656 13_656 ?
O8 Ti2 Ti3 98.07(6) . 13_656 ?
O2 Ti2 Ti3 119.45(7) . 13_656 ?
O6 Ti2 Ti3 77.23(6) . 13_656 ?
O7 Ti2 Ti3 37.09(5) . 13_656 ?
Ti1 Ti2 Ti3 68.080(17) . 13_656 ?
O12 Ti3 O8 99.80(10) . . ?
O12 Ti3 O7 97.72(10) . 13_656 ?
O8 Ti3 O7 102.54(9) . 13_656 ?
O12 Ti3 O4 97.12(10) . . ?
O8 Ti3 O4 87.80(9) . . ?
O7 Ti3 O4 160.16(9) 13_656 . ?
O12 Ti3 O5 95.80(10) . . ?
O8 Ti3 O5 160.27(9) . . ?
O7 Ti3 O5 87.16(9) 13_656 . ?
O4 Ti3 O5 78.29(9) . . ?
O12 Ti3 O9 172.88(9) . . ?
O8 Ti3 O9 76.91(8) . . ?
O7 Ti3 O9 77.06(8) 13_656 . ?
O4 Ti3 O9 89.10(8) . . ?
O5 Ti3 O9 88.83(8) . . ?
O12 Ti3 Ti2 139.77(8) . 13_656 ?
O8 Ti3 Ti2 97.54(6) . 13_656 ?
O7 Ti3 Ti2 42.87(6) 13_656 13_656 ?
O4 Ti3 Ti2 119.63(7) . 13_656 ?
O5 Ti3 Ti2 77.78(6) . 13_656 ?
O9 Ti3 Ti2 36.26(5) . 13_656 ?
O12 Ti3 Ti1 141.33(8) . . ?
O8 Ti3 Ti1 42.16(6) . . ?
O7 Ti3 Ti1 97.93(6) 13_656 . ?
O4 Ti3 Ti1 78.28(6) . . ?
O5 Ti3 Ti1 120.10(6) . . ?
O9 Ti3 Ti1 36.84(5) . . ?
Ti2 Ti3 Ti1 67.930(17) 13_656 . ?

loop_
_geom_bond_atom_site_label_1
_geom_bond_atom_site_label_2
_geom_bond_distance
_geom_bond_site_symmetry_2
_geom_bond_publ_flag
C1 O2 1.258(4) . ?
C1 O1 1.260(4) . ?
C1 C2 1.497(4) . ?
C2 C3 1.369(5) . ?
C2 C6 1.370(5) . ?
C3 C4 1.378(6) . ?
C4 N1 1.338(6) . ?
C5 N1 1.316(6) . ?
C5 C6 1.384(5) . ?
C7 O3 1.259(4) . ?
C7 O4 1.264(4) . ?
C7 C8 1.487(4) . ?
C8 C9 1.374(5) . ?
C8 C12 1.382(5) . ?
C9 C10 1.394(5) . ?
C10 N2 1.330(6) . ?
C11 N2 1.324(5) . ?
C11 C12 1.377(4) . ?
C13 O6 1.257(4) 13_656 ?
C13 O5 1.261(4) . ?
C13 C14 1.500(4) . ?
C14 C18 1.380(5) . ?
C14 C15 1.382(5) . ?
C15 C16 1.387(5) . ?
C16 N3 1.328(5) . ?
C17 N3 1.329(6) . ?
C17 C18 1.379(6) . ?
C19 C20 1.398(10) . ?
C19 O10 1.409(5) . ?
C19 C21 1.445(10) . ?
C22 O11 1.410(5) . ?
C22 C24 1.431(10) . ?
C22 C23 1.533(9) . ?
C25 O12 1.419(4) . ?
C25 C26 1.502(7) . ?
C25 C27 1.506(6) . ?
C28 C29 1.36(3) . ?
C29 C30 1.3900 . ?
C29 C34 1.3900 . ?
C30 C31 1.3900 . ?
C31 C32 1.3900 . ?
C32 C33 1.3900 . ?
C33 C34 1.3900 . ?
C35 C37 1.465(15) . ?
C36 C37 1.3900 . ?
C36 C41 1.3900 . ?
C37 C38 1.3900 . ?
C38 C39 1.3900 . ?
C39 C40 1.3900 . ?
C40 C41 1.3900 . ?
O1 Ti1 2.062(2) . ?
O2 Ti2 2.056(2) . ?
O3 Ti1 2.051(2) . ?
O4 Ti3 2.033(2) . ?
O5 Ti3 2.071(2) . ?
O6 C13 1.257(4) 13_656 ?
O6 Ti2 2.058(2) . ?
O7 Ti1 1.874(2) . ?
O7 Ti3 1.915(2) 13_656 ?
O7 Ti2 2.161(2) . ?
O8 Ti3 1.895(2) . ?
O8 Ti2 1.899(2) . ?
O8 Ti1 2.144(2) . ?
O9 Ti2 1.882(2) 13_656 ?
O9 Ti1 1.906(2) . ?
O9 Ti3 2.173(2) . ?
O10 Ti1 1.772(2) . ?
O11 Ti2 1.767(2) . ?
O12 Ti3 1.755(2) . ?
Ti1 Ti2 3.1026(7) . ?
Ti1 Ti3 3.1304(7) . ?
Ti2 O9 1.882(2) 13_656 ?
Ti2 Ti3 3.1276(7) 13_656 ?
Ti3 O7 1.915(2) 13_656 ?
Ti3 Ti2 3.1276(7) 13_656 ?
